data_1548198
loop_
_publ_author_name
'Kai Wu'
'Kang Li'
'Ya-Jun Hou'
'Mei Pan'
'Lu-Yin Zhang'
'Ling Chen'
'Cheng-Yong Su'

_publ_section_title
;
 Homochiral D4-symmetric metal-organic cages from stereogenic Ru(II)
 metalloligands for effective enantioseparation of atropisomeric molecules
;
_journal_name_full 'Nature Communications'
_journal_page_first 10487
_journal_paper_doi 10.1038/ncomms10487
_journal_volume 7
_journal_year 2016
_chemical_formula_sum 'C40 H18 Cl2 N8 O15 Ru'
_chemical_formula_weight 1022.59
_space_group_crystal_system orthorhombic
_space_group_IT_number 19
_space_group_name_Hall 'P 2ac 2ab'
_space_group_name_H-M_alt 'P 21 21 21'
_symmetry_space_group_name_Hall 'P 2ac 2ab'
_symmetry_space_group_name_H-M 'P 21 21 21'
_atom_sites_solution_hydrogens geom
_cell_angle_alpha 90
_cell_angle_beta 90
_cell_angle_gamma 90
_cell_formula_units_Z 4
_cell_length_a 13.7734(2)
_cell_length_b 14.0148(2)
_cell_length_c 20.7100(3)
_cell_measurement_reflns_used 19227
_cell_measurement_temperature 150(2)
_cell_measurement_theta_max 73.8700
_cell_measurement_theta_min 3.7980
_cell_volume 3997.68(10)
_computing_cell_refinement
;
CrysAlisPro, Agilent Technologies,
Version 1.171.36.32 (release 02-08-2013 CrysAlis171 .NET)
(compiled Aug  2 2013,16:46:58)
;
_computing_data_collection
;
CrysAlisPro, Agilent Technologies,
Version 1.171.36.32 (release 02-08-2013 CrysAlis171 .NET)
(compiled Aug  2 2013,16:46:58)
;
_computing_data_reduction
;
CrysAlisPro, Agilent Technologies,
Version 1.171.36.32 (release 02-08-2013 CrysAlis171 .NET)
(compiled Aug  2 2013,16:46:58)
;
_computing_structure_refinement 'SHELXL-2014/7 (Sheldrick, 2014)'
_diffrn_ambient_temperature 150(2)
_diffrn_detector_area_resol_mean 10.6525
_diffrn_measured_fraction_theta_full 1.000
_diffrn_measured_fraction_theta_max 0.988
_diffrn_measurement_device_type 'SuperNova, Dual, Cu at zero, Atlas'
_diffrn_measurement_method '\w scans'
_diffrn_radiation_type CuK\a
_diffrn_radiation_wavelength 1.54184
_diffrn_reflns_av_R_equivalents 0.0316
_diffrn_reflns_av_unetI/netI 0.0266
_diffrn_reflns_Laue_measured_fraction_full 1.000
_diffrn_reflns_Laue_measured_fraction_max 0.988
_diffrn_reflns_limit_h_max 14
_diffrn_reflns_limit_h_min -16
_diffrn_reflns_limit_k_max 17
_diffrn_reflns_limit_k_min -17
_diffrn_reflns_limit_l_max 25
_diffrn_reflns_limit_l_min -25
_diffrn_reflns_number 29842
_diffrn_reflns_point_group_measured_fraction_full 1.000
_diffrn_reflns_point_group_measured_fraction_max 0.982
_diffrn_reflns_theta_full 67.684
_diffrn_reflns_theta_max 74.036
_diffrn_reflns_theta_min 3.808
_diffrn_source 'SuperNova (Cu) X-ray Source'
_exptl_absorpt_coefficient_mu 5.156
_exptl_absorpt_correction_T_max 1.00000
_exptl_absorpt_correction_T_min 0.74822
_exptl_absorpt_correction_type multi-scan
_exptl_absorpt_process_details
;
CrysAlisPro, Agilent Technologies,
Version 1.171.36.32 (release 02-08-2013 CrysAlis171 .NET)
(compiled Aug  2 2013,16:46:58)
Empirical absorption correction using spherical harmonics,
 implemented in SCALE3 ABSPACK scaling algorithm.
;
_exptl_crystal_colour black
_exptl_crystal_density_diffrn 1.699
_exptl_crystal_description needle
_exptl_crystal_F_000 2048
_exptl_crystal_size_max 0.10
_exptl_crystal_size_mid 0.05
_exptl_crystal_size_min 0.05
_refine_diff_density_max 1.107
_refine_diff_density_min -1.020
_refine_diff_density_rms 0.095
_refine_ls_abs_structure_details
;
 Flack x determined using 3295 quotients [(I+)-(I-)]/[(I+)+(I-)]
 (Parsons, Flack and Wagner, Acta Cryst. B69 (2013) 249-259).
;
_refine_ls_abs_structure_Flack -0.011(3)
_refine_ls_extinction_coef .
_refine_ls_extinction_method none
_refine_ls_goodness_of_fit_ref 1.032
_refine_ls_hydrogen_treatment constr
_refine_ls_matrix_type full
_refine_ls_number_parameters 524
_refine_ls_number_reflns 7980
_refine_ls_number_restraints 9
_refine_ls_restrained_S_all 1.052
_refine_ls_R_factor_all 0.0424
_refine_ls_R_factor_gt 0.0409
_refine_ls_shift/su_max 0.001
_refine_ls_shift/su_mean 0.000
_refine_ls_structure_factor_coef Fsqd
_refine_ls_weighting_details 'w=1/[\s^2^(Fo^2^)+(0.0607P)^2^+8.0952P] where P=(Fo^2^+2Fc^2^)/3'
_refine_ls_weighting_scheme calc
_refine_ls_wR_factor_gt 0.1069
_refine_ls_wR_factor_ref 0.1084
_reflns_Friedel_coverage 0.788
_reflns_Friedel_fraction_full 1.000
_reflns_Friedel_fraction_max 0.974
_reflns_number_gt 7737
_reflns_number_total 7980
_reflns_threshold_expression 'I > 2\s(I)'
_cod_data_source_file CIF3.cif
_cod_data_source_block lambda-2
_cod_database_code 1548198
_shelx_space_group_comment
;
The symmetry employed for this shelxl refinement is uniquely defined
by the following loop, which should always be used as a source of
symmetry information in preference to the above space-group names.
They are only intended as comments.
;
_shelx_estimated_absorpt_t_min 0.627
_shelx_estimated_absorpt_t_max 0.783

loop_
_space_group_symop_operation_xyz
'x, y, z'
'-x+1/2, -y, z+1/2'
'x+1/2, -y+1/2, -z'
'-x, y+1/2, -z+1/2'

loop_
_atom_site_label
_atom_site_type_symbol
_atom_site_fract_x
_atom_site_fract_y
_atom_site_fract_z
_atom_site_U_iso_or_equiv
_atom_site_adp_type
_atom_site_occupancy
_atom_site_site_symmetry_order
_atom_site_calc_flag
_atom_site_refinement_flags_posn
_atom_site_refinement_flags_adp
_atom_site_refinement_flags_occupancy
_atom_site_disorder_assembly
_atom_site_disorder_group
Ru1 Ru 0.21163(3) 0.51008(3) 0.56425(2) 0.01901(11) Uani 1 1 d . . . . .
N1 N 0.1827(3) 0.5986(3) 0.6424(2) 0.0208(10) Uani 1 1 d . . . . .
N2 N 0.1792(3) 0.4116(3) 0.6351(2) 0.0197(9) Uani 1 1 d . . . . .
N3 N 0.0705(3) 0.5400(3) 0.5364(2) 0.0217(9) Uani 1 1 d . . . . .
N4 N 0.2350(4) 0.6146(3) 0.4949(2) 0.0221(10) Uani 1 1 d . . . . .
N5 N 0.2366(4) 0.4102(3) 0.4931(2) 0.0216(10) Uani 1 1 d . . . . .
N6 N 0.3574(3) 0.4824(3) 0.5790(2) 0.0222(9) Uani 1 1 d . . . . .
O1 O 0.0277(4) 0.5874(4) 0.8483(2) 0.0365(11) Uani 1 1 d . . . . .
O2 O 0.0279(4) 0.3935(4) 0.8415(2) 0.0355(11) Uani 1 1 d . . . . .
O3 O -0.1064(5) 0.7394(7) 0.3930(4) 0.093(3) Uani 1 1 d . U . . .
O4 O 0.0631(4) 0.7947(4) 0.3369(2) 0.0435(12) Uani 1 1 d . . . . .
O5 O 0.4855(4) 0.2080(3) 0.4120(2) 0.0382(11) Uani 1 1 d . . . . .
O6 O 0.6179(4) 0.3111(4) 0.4823(2) 0.0413(11) Uani 1 1 d . . . . .
C1 C 0.1884(4) 0.6948(4) 0.6439(3) 0.0232(12) Uani 1 1 d . . . . .
H1A H 0.2168 0.7272 0.6083 0.028 Uiso 1 1 calc R U . . .
C2 C 0.1543(5) 0.7479(4) 0.6957(3) 0.0290(13) Uani 1 1 d . . . . .
H2A H 0.1599 0.8155 0.6955 0.035 Uiso 1 1 calc R U . . .
C3 C 0.1119(4) 0.7019(4) 0.7477(3) 0.0256(12) Uani 1 1 d . . . . .
H3A H 0.0867 0.7372 0.7831 0.031 Uiso 1 1 calc R U . . .
C4 C 0.1070(4) 0.6027(4) 0.7468(3) 0.0239(11) Uani 1 1 d . . . . .
C5 C 0.0633(5) 0.5476(4) 0.8012(3) 0.0275(13) Uani 1 1 d D . . . .
C6 C 0.0655(5) 0.4405(5) 0.7986(3) 0.0296(13) Uani 1 1 d D . . . .
C7 C 0.1104(4) 0.3933(4) 0.7412(3) 0.0239(11) Uani 1 1 d . . . . .
C8 C 0.1211(4) 0.2943(4) 0.7376(3) 0.0265(12) Uani 1 1 d . . . . .
H8A H 0.0996 0.2541 0.7717 0.032 Uiso 1 1 calc R U . . .
C9 C 0.1642(5) 0.2565(4) 0.6825(3) 0.0271(12) Uani 1 1 d . . . . .
H9A H 0.1757 0.1898 0.6794 0.032 Uiso 1 1 calc R U . . .
C10 C 0.1900(4) 0.3162(4) 0.6326(3) 0.0242(12) Uani 1 1 d . . . . .
H10A H 0.2167 0.2887 0.5946 0.029 Uiso 1 1 calc R U . . .
C11 C 0.1423(4) 0.4490(4) 0.6909(3) 0.0209(11) Uani 1 1 d . . . . .
C12 C 0.1425(4) 0.5537(4) 0.6939(3) 0.0219(11) Uani 1 1 d . . . . .
C13 C -0.0113(4) 0.5031(4) 0.5608(3) 0.0266(10) Uani 1 1 d . . . . .
H13A H -0.0065 0.4579 0.5948 0.032 Uiso 1 1 calc R U . . .
C14 C -0.1024(5) 0.5281(5) 0.5385(3) 0.0354(14) Uani 1 1 d . . . . .
H14A H -0.1588 0.5001 0.5568 0.042 Uiso 1 1 calc R U . . .
C15 C -0.1104(5) 0.5936(5) 0.4896(3) 0.0380(15) Uani 1 1 d . . . . .
H15A H -0.1723 0.6123 0.4738 0.046 Uiso 1 1 calc R U . . .
C16 C -0.0257(5) 0.6322(5) 0.4637(3) 0.0336(14) Uani 1 1 d . . . . .
C17 C -0.0281(5) 0.7076(7) 0.4122(4) 0.049(2) Uani 1 1 d D . . . .
C18 C 0.0638(5) 0.7415(5) 0.3835(3) 0.0351(14) Uani 1 1 d D . . . .
C19 C 0.1575(5) 0.7109(5) 0.4145(3) 0.0288(13) Uani 1 1 d . . . . .
C20 C 0.2465(5) 0.7465(5) 0.3944(3) 0.0338(15) Uani 1 1 d . . . . .
H20A H 0.2505 0.7914 0.3601 0.041 Uiso 1 1 calc R U . . .
C21 C 0.3288(5) 0.7152(4) 0.4254(3) 0.0326(14) Uani 1 1 d . . . . .
H21A H 0.3907 0.7388 0.4130 0.039 Uiso 1 1 calc R U . . .
C22 C 0.3209(5) 0.6489(5) 0.4750(3) 0.0284(13) Uani 1 1 d . . . . .
H22A H 0.3784 0.6271 0.4956 0.034 Uiso 1 1 calc R U . . .
C23 C 0.1542(5) 0.6448(4) 0.4640(3) 0.0250(12) Uani 1 1 d . . . . .
C24 C 0.0628(4) 0.6054(4) 0.4881(3) 0.0245(11) Uani 1 1 d . . . . .
C25 C 0.1705(5) 0.3751(4) 0.4509(3) 0.0273(13) Uani 1 1 d . . . . .
H25A H 0.1060 0.3989 0.4519 0.033 Uiso 1 1 calc R U . . .
C26 C 0.1947(5) 0.3049(5) 0.4060(3) 0.0320(14) Uani 1 1 d . . . . .
H26A H 0.1474 0.2822 0.3763 0.038 Uiso 1 1 calc R U . . .
C27 C 0.2872(6) 0.2688(4) 0.4051(3) 0.0306(13) Uani 1 1 d . . . . .
H27A H 0.3039 0.2188 0.3762 0.037 Uiso 1 1 calc R U . . .
C28 C 0.3556(5) 0.3061(4) 0.4465(3) 0.0278(13) Uani 1 1 d . . . . .
C29 C 0.4591(4) 0.2732(4) 0.4470(3) 0.0294(13) Uani 1 1 d D . . . .
C30 C 0.5304(5) 0.3246(5) 0.4890(3) 0.0328(14) Uani 1 1 d D . . . .
C31 C 0.4939(5) 0.3934(4) 0.5384(3) 0.0276(12) Uani 1 1 d . . . . .
C32 C 0.5535(5) 0.4332(5) 0.5851(3) 0.0334(14) Uani 1 1 d . . . . .
H32A H 0.6205 0.4176 0.5870 0.040 Uiso 1 1 calc R U . . .
C33 C 0.5131(4) 0.4964(5) 0.6291(3) 0.0313(12) Uani 1 1 d . . . . .
H33A H 0.5521 0.5240 0.6620 0.038 Uiso 1 1 calc R U . . .
C34 C 0.4154(4) 0.5190(4) 0.6246(3) 0.0269(11) Uani 1 1 d . . . . .
H34A H 0.3884 0.5623 0.6551 0.032 Uiso 1 1 calc R U . . .
C35 C 0.3956(4) 0.4182(4) 0.5371(3) 0.0236(11) Uani 1 1 d . . . . .
C36 C 0.3283(5) 0.3769(4) 0.4898(3) 0.0244(12) Uani 1 1 d . . . . .
Cl1 Cl 0.82575(11) 0.50468(12) 0.70979(7) 0.0368(3) Uani 1 1 d . . . . .
Cl2 Cl 0.15532(10) 0.51477(11) 0.30232(6) 0.0318(3) Uani 1 1 d . . . . .
O7 O 0.8924(6) 0.4285(6) 0.7036(4) 0.082(2) Uiso 1 1 d . . . . .
O8 O 0.7494(6) 0.4852(7) 0.6669(4) 0.091(2) Uiso 1 1 d . . . . .
O9 O 0.7913(6) 0.5031(7) 0.7756(4) 0.100(3) Uiso 1 1 d . . . . .
O10 O 0.8749(6) 0.5904(6) 0.6898(4) 0.083(2) Uiso 1 1 d . . . . .
O11 O 0.1473(4) 0.4235(4) 0.2705(2) 0.0385(11) Uiso 1 1 d . . . . .
O12 O 0.1549(4) 0.5899(4) 0.2547(3) 0.0416(12) Uiso 1 1 d . . . . .
O13 O 0.0747(4) 0.5268(4) 0.3460(2) 0.0432(12) Uiso 1 1 d . . . . .
O14 O 0.2450(3) 0.5175(3) 0.3390(2) 0.0353(9) Uiso 1 1 d . . . . .
N7 N 0.0747(5) 0.8183(5) 0.0724(4) 0.0528(16) Uiso 1 1 d . . . . .
C37 C 0.0829(6) 0.8306(5) 0.1267(4) 0.0417(16) Uiso 1 1 d . . . . .
C38 C 0.0907(8) 0.8450(8) 0.1965(5) 0.066(2) Uiso 1 1 d . . . . .
N8 N 0.5633(5) 0.6505(5) 0.4899(3) 0.0482(16) Uiso 1 1 d . . . . .
C39 C 0.6041(6) 0.5964(5) 0.4608(4) 0.0422(16) Uiso 1 1 d . . . . .
C40 C 0.6554(6) 0.5239(6) 0.4222(4) 0.0508(18) Uiso 1 1 d . . . . .
O1W O -0.1042(16) 0.6863(16) 0.2367(10) 0.110(6) Uiso 0.5 1 d . . P A 1
O2W O -0.135(3) 0.596(3) 0.3127(18) 0.202(14) Uiso 0.5 1 d . . P B 2

loop_
_atom_site_aniso_label
_atom_site_aniso_U_11
_atom_site_aniso_U_22
_atom_site_aniso_U_33
_atom_site_aniso_U_23
_atom_site_aniso_U_13
_atom_site_aniso_U_12
Ru1 0.01976(19) 0.01712(17) 0.02013(18) -0.00015(14) -0.00008(14) 0.00020(14)
N1 0.019(2) 0.021(2) 0.022(2) -0.0031(18) 0.0009(17) 0.0017(17)
N2 0.019(2) 0.016(2) 0.024(2) -0.0019(18) -0.0037(18) -0.0001(16)
N3 0.025(2) 0.017(2) 0.022(2) -0.0015(17) -0.0006(18) 0.0007(18)
N4 0.021(3) 0.020(2) 0.025(2) 0.0005(18) 0.0009(19) 0.0001(18)
N5 0.024(3) 0.016(2) 0.025(2) 0.0000(17) 0.0006(19) 0.0015(18)
N6 0.020(2) 0.021(2) 0.025(2) -0.0002(18) -0.0013(16) 0.0011(19)
O1 0.040(3) 0.039(3) 0.030(2) -0.006(2) 0.009(2) -0.002(2)
O2 0.035(3) 0.042(3) 0.029(2) 0.005(2) 0.008(2) -0.003(2)
O3 0.043(4) 0.148(8) 0.087(5) 0.074(5) 0.008(3) 0.037(4)
O4 0.057(3) 0.041(3) 0.033(2) 0.011(2) 0.000(2) 0.012(2)
O5 0.043(3) 0.026(2) 0.046(3) -0.0053(19) 0.012(2) 0.005(2)
O6 0.032(3) 0.051(3) 0.041(3) -0.002(2) 0.007(2) 0.013(2)
C1 0.023(3) 0.020(3) 0.027(3) -0.002(2) 0.001(2) -0.002(2)
C2 0.029(3) 0.019(3) 0.039(3) -0.005(2) 0.003(3) 0.002(2)
C3 0.023(3) 0.022(3) 0.031(3) -0.007(2) -0.001(2) 0.003(2)
C4 0.021(3) 0.023(3) 0.027(3) -0.001(2) -0.002(2) 0.002(2)
C5 0.024(3) 0.033(3) 0.025(3) -0.003(2) 0.003(2) -0.003(2)
C6 0.025(3) 0.035(3) 0.029(3) 0.000(3) -0.002(3) -0.004(2)
C7 0.020(3) 0.026(3) 0.026(3) 0.002(2) -0.004(2) -0.002(2)
C8 0.024(3) 0.028(3) 0.027(3) 0.007(2) -0.002(2) -0.004(2)
C9 0.030(3) 0.019(3) 0.033(3) -0.002(2) -0.008(3) -0.002(2)
C10 0.029(3) 0.017(2) 0.027(3) 0.000(2) -0.005(2) -0.001(2)
C11 0.017(2) 0.022(3) 0.023(3) -0.001(2) -0.002(2) -0.0012(19)
C12 0.020(3) 0.019(2) 0.026(3) 0.003(2) -0.003(2) -0.0008(19)
C13 0.020(2) 0.027(3) 0.033(3) 0.000(3) 0.001(2) -0.003(2)
C14 0.028(3) 0.039(4) 0.039(3) -0.002(3) -0.001(3) 0.000(3)
C15 0.027(3) 0.045(4) 0.042(4) -0.001(3) -0.007(3) 0.007(3)
C16 0.028(3) 0.043(4) 0.030(3) 0.008(3) -0.001(3) 0.008(3)
C17 0.038(4) 0.068(5) 0.042(4) 0.018(4) 0.000(3) 0.019(4)
C18 0.043(4) 0.036(3) 0.026(3) 0.006(3) 0.001(3) 0.012(3)
C19 0.035(3) 0.029(3) 0.022(3) -0.001(2) 0.003(3) 0.007(3)
C20 0.049(4) 0.025(3) 0.028(3) 0.006(2) 0.007(3) -0.002(3)
C21 0.035(3) 0.029(3) 0.035(4) -0.001(3) 0.008(3) -0.008(2)
C22 0.026(3) 0.030(3) 0.030(3) -0.001(2) 0.002(2) -0.004(2)
C23 0.028(3) 0.022(3) 0.025(3) -0.002(2) 0.002(2) 0.000(2)
C24 0.022(3) 0.026(3) 0.026(3) -0.002(2) 0.000(2) 0.004(2)
C25 0.027(3) 0.027(3) 0.027(3) -0.004(2) -0.004(2) -0.003(2)
C26 0.041(4) 0.029(3) 0.025(3) -0.006(2) 0.001(3) -0.005(3)
C27 0.042(3) 0.023(3) 0.027(3) -0.002(2) 0.008(3) -0.002(3)
C28 0.035(3) 0.021(3) 0.027(3) 0.003(2) 0.008(3) 0.003(2)
C29 0.032(3) 0.025(3) 0.032(3) 0.002(2) 0.011(2) 0.004(2)
C30 0.032(3) 0.034(3) 0.032(3) 0.006(3) 0.007(3) 0.012(3)
C31 0.029(3) 0.027(3) 0.027(3) 0.005(2) 0.003(2) 0.003(2)
C32 0.029(3) 0.035(3) 0.036(3) 0.006(3) 0.003(3) 0.007(3)
C33 0.028(3) 0.039(3) 0.027(3) 0.001(3) -0.004(2) -0.001(3)
C34 0.029(3) 0.027(3) 0.025(2) 0.001(2) 0.001(2) -0.001(2)
C35 0.024(3) 0.024(3) 0.023(3) 0.005(2) 0.006(2) 0.005(2)
C36 0.031(3) 0.018(3) 0.024(3) 0.002(2) 0.003(2) 0.002(2)
Cl1 0.0386(7) 0.0356(8) 0.0360(7) -0.0069(7) -0.0060(5) 0.0102(6)
Cl2 0.0309(6) 0.0361(7) 0.0285(6) -0.0024(6) 0.0031(5) -0.0040(6)

loop_
_atom_type_symbol
_atom_type_description
_atom_type_scat_dispersion_real
_atom_type_scat_dispersion_imag
_atom_type_scat_source
C C 0.0181 0.0091 'International Tables Vol C Tables 4.2.6.8 and 6.1.1.4'
H H 0.0000 0.0000 'International Tables Vol C Tables 4.2.6.8 and 6.1.1.4'
Cl Cl 0.3639 0.7018 'International Tables Vol C Tables 4.2.6.8 and 6.1.1.4'
N N 0.0311 0.0180 'International Tables Vol C Tables 4.2.6.8 and 6.1.1.4'
O O 0.0492 0.0322 'International Tables Vol C Tables 4.2.6.8 and 6.1.1.4'
Ru Ru 0.0552 3.2960 'International Tables Vol C Tables 4.2.6.8 and 6.1.1.4'

loop_
_geom_angle_atom_site_label_1
_geom_angle_atom_site_label_2
_geom_angle_atom_site_label_3
_geom_angle
_geom_angle_site_symmetry_1
_geom_angle_site_symmetry_3
N5 Ru1 N2 95.19(19) . .
N5 Ru1 N6 79.39(18) . .
N2 Ru1 N6 88.80(18) . .
N5 Ru1 N3 95.48(19) . .
N2 Ru1 N3 97.49(19) . .
N6 Ru1 N3 172.26(18) . .
N5 Ru1 N4 87.60(17) . .
N2 Ru1 N4 175.79(19) . .
N6 Ru1 N4 94.82(18) . .
N3 Ru1 N4 79.08(19) . .
N5 Ru1 N1 173.86(19) . .
N2 Ru1 N1 78.68(18) . .
N6 Ru1 N1 100.54(18) . .
N3 Ru1 N1 85.18(18) . .
N4 Ru1 N1 98.51(19) . .
C1 N1 C12 118.0(5) . .
C1 N1 Ru1 127.0(4) . .
C12 N1 Ru1 114.4(4) . .
C10 N2 C11 117.0(5) . .
C10 N2 Ru1 127.8(4) . .
C11 N2 Ru1 115.2(4) . .
C13 N3 C24 118.2(5) . .
C13 N3 Ru1 127.4(4) . .
C24 N3 Ru1 114.4(4) . .
C22 N4 C23 117.9(5) . .
C22 N4 Ru1 127.1(4) . .
C23 N4 Ru1 114.9(4) . .
C36 N5 C25 118.1(5) . .
C36 N5 Ru1 115.3(4) . .
C25 N5 Ru1 126.6(4) . .
C34 N6 C35 118.3(5) . .
C34 N6 Ru1 127.7(4) . .
C35 N6 Ru1 114.0(4) . .
N1 C1 C2 122.2(6) . .
N1 C1 H1A 118.9 . .
C2 C1 H1A 118.9 . .
C3 C2 C1 119.6(6) . .
C3 C2 H2A 120.2 . .
C1 C2 H2A 120.2 . .
C2 C3 C4 118.4(6) . .
C2 C3 H3A 120.8 . .
C4 C3 H3A 120.8 . .
C12 C4 C3 119.4(6) . .
C12 C4 C5 118.9(5) . .
C3 C4 C5 121.7(6) . .
O1 C5 C4 121.8(6) . .
O1 C5 C6 119.4(6) . .
C4 C5 C6 118.8(6) . .
O2 C6 C7 121.0(6) . .
O2 C6 C5 120.3(7) . .
C7 C6 C5 118.6(6) . .
C11 C7 C8 119.3(6) . .
C11 C7 C6 119.0(5) . .
C8 C7 C6 121.7(6) . .
C9 C8 C7 117.9(6) . .
C9 C8 H8A 121.1 . .
C7 C8 H8A 121.1 . .
C10 C9 C8 119.7(5) . .
C10 C9 H9A 120.2 . .
C8 C9 H9A 120.2 . .
N2 C10 C9 123.1(6) . .
N2 C10 H10A 118.5 . .
C9 C10 H10A 118.5 . .
N2 C11 C7 122.9(5) . .
N2 C11 C12 114.7(5) . .
C7 C11 C12 122.4(6) . .
N1 C12 C4 122.4(5) . .
N1 C12 C11 115.5(6) . .
C4 C12 C11 122.0(6) . .
N3 C13 C14 122.7(6) . .
N3 C13 H13A 118.7 . .
C14 C13 H13A 118.7 . .
C15 C14 C13 119.3(6) . .
C15 C14 H14A 120.3 . .
C13 C14 H14A 120.3 . .
C14 C15 C16 118.5(6) . .
C14 C15 H15A 120.7 . .
C16 C15 H15A 120.7 . .
C24 C16 C15 119.7(6) . .
C24 C16 C17 118.3(6) . .
C15 C16 C17 121.9(6) . .
O3 C17 C18 120.3(7) . .
O3 C17 C16 120.2(7) . .
C18 C17 C16 119.6(6) . .
O4 C18 C17 120.6(6) . .
O4 C18 C19 121.3(6) . .
C17 C18 C19 118.1(5) . .
C23 C19 C20 119.5(6) . .
C23 C19 C18 118.6(6) . .
C20 C19 C18 121.8(6) . .
C21 C20 C19 118.2(6) . .
C21 C20 H20A 120.9 . .
C19 C20 H20A 120.9 . .
C20 C21 C22 119.6(6) . .
C20 C21 H21A 120.2 . .
C22 C21 H21A 120.2 . .
N4 C22 C21 122.4(6) . .
N4 C22 H22A 118.8 . .
C21 C22 H22A 118.8 . .
N4 C23 C19 122.2(6) . .
N4 C23 C24 115.4(5) . .
C19 C23 C24 122.4(6) . .
N3 C24 C16 121.6(6) . .
N3 C24 C23 116.0(5) . .
C16 C24 C23 122.3(6) . .
N5 C25 C26 121.8(6) . .
N5 C25 H25A 119.1 . .
C26 C25 H25A 119.1 . .
C27 C26 C25 119.4(6) . .
C27 C26 H26A 120.3 . .
C25 C26 H26A 120.3 . .
C26 C27 C28 119.2(6) . .
C26 C27 H27A 120.4 . .
C28 C27 H27A 120.4 . .
C27 C28 C36 119.2(6) . .
C27 C28 C29 122.5(6) . .
C36 C28 C29 118.2(6) . .
O5 C29 C30 120.6(6) . .
O5 C29 C28 120.7(6) . .
C30 C29 C28 118.7(5) . .
O6 C30 C31 120.5(6) . .
O6 C30 C29 120.2(6) . .
C31 C30 C29 119.2(5) . .
C32 C31 C35 119.1(6) . .
C32 C31 C30 122.6(6) . .
C35 C31 C30 118.3(6) . .
C33 C32 C31 118.6(6) . .
C33 C32 H32A 120.7 . .
C31 C32 H32A 120.7 . .
C34 C33 C32 119.5(6) . .
C34 C33 H33A 120.3 . .
C32 C33 H33A 120.3 . .
N6 C34 C33 122.6(5) . .
N6 C34 H34A 118.7 . .
C33 C34 H34A 118.7 . .
N6 C35 C31 121.9(6) . .
N6 C35 C36 116.3(5) . .
C31 C35 C36 121.8(5) . .
N5 C36 C28 122.2(6) . .
N5 C36 C35 115.0(5) . .
C28 C36 C35 122.8(6) . .
O8 Cl1 O7 106.4(5) . .
O8 Cl1 O10 109.4(5) . .
O7 Cl1 O10 107.4(5) . .
O8 Cl1 O9 110.4(5) . .
O7 Cl1 O9 106.7(5) . .
O10 Cl1 O9 116.0(5) . .
O13 Cl2 O12 109.9(3) . .
O13 Cl2 O11 109.3(3) . .
O12 Cl2 O11 109.6(3) . .
O13 Cl2 O14 108.9(3) . .
O12 Cl2 O14 110.0(3) . .
O11 Cl2 O14 109.1(3) . .
N7 C37 C38 178.4(9) . .
N8 C39 C40 178.5(9) . .

loop_
_geom_bond_atom_site_label_1
_geom_bond_atom_site_label_2
_geom_bond_distance
_geom_bond_site_symmetry_2
Ru1 N5 2.061(5) .
Ru1 N2 2.063(5) .
Ru1 N6 2.067(4) .
Ru1 N3 2.070(5) .
Ru1 N4 2.077(5) .
Ru1 N1 2.078(5) .
N1 C1 1.351(8) .
N1 C12 1.356(8) .
N2 C10 1.347(7) .
N2 C11 1.367(8) .
N3 C13 1.338(7) .
N3 C24 1.361(8) .
N4 C22 1.341(8) .
N4 C23 1.352(8) .
N5 C36 1.348(8) .
N5 C25 1.355(8) .
N6 C34 1.340(7) .
N6 C35 1.356(7) .
O1 C5 1.226(8) .
O2 C6 1.221(8) .
O3 C17 1.233(9) .
O4 C18 1.219(8) .
O5 C29 1.222(8) .
O6 C30 1.228(8) .
C1 C2 1.388(8) .
C1 H1A 0.9500 .
C2 C3 1.384(9) .
C2 H2A 0.9500 .
C3 C4 1.393(8) .
C3 H3A 0.9500 .
C4 C12 1.383(8) .
C4 C5 1.493(9) .
C5 C6 1.503(7) .
C6 C7 1.494(9) .
C7 C11 1.374(8) .
C7 C8 1.398(9) .
C8 C9 1.390(9) .
C8 H8A 0.9500 .
C9 C10 1.377(9) .
C9 H9A 0.9500 .
C10 H10A 0.9500 .
C11 C12 1.468(7) .
C13 C14 1.382(8) .
C13 H13A 0.9500 .
C14 C15 1.372(10) .
C14 H14A 0.9500 .
C15 C16 1.394(10) .
C15 H15A 0.9500 .
C16 C24 1.373(9) .
C16 C17 1.501(10) .
C17 C18 1.477(9) .
C18 C19 1.504(9) .
C19 C23 1.383(9) .
C19 C20 1.387(10) .
C20 C21 1.374(10) .
C20 H20A 0.9500 .
C21 C22 1.389(9) .
C21 H21A 0.9500 .
C22 H22A 0.9500 .
C23 C24 1.462(8) .
C25 C26 1.394(9) .
C25 H25A 0.9500 .
C26 C27 1.371(10) .
C26 H26A 0.9500 .
C27 C28 1.377(10) .
C27 H27A 0.9500 .
C28 C36 1.390(8) .
C28 C29 1.498(9) .
C29 C30 1.497(8) .
C30 C31 1.492(9) .
C31 C32 1.387(9) .
C31 C35 1.398(9) .
C32 C33 1.387(9) .
C32 H32A 0.9500 .
C33 C34 1.386(8) .
C33 H33A 0.9500 .
C34 H34A 0.9500 .
C35 C36 1.466(9) .
Cl1 O8 1.404(9) .
Cl1 O7 1.414(9) .
Cl1 O10 1.440(9) .
Cl1 O9 1.444(9) .
Cl2 O13 1.442(5) .
Cl2 O12 1.443(5) .
Cl2 O11 1.443(5) .
Cl2 O14 1.450(5) .
N7 C37 1.142(10) .
C37 C38 1.464(13) .
N8 C39 1.120(10) .
C39 C40 1.474(11) .
